data_2242627
loop_
_publ_author_name
'Yamamoto, Carlos D.'
'Zhang, Zijie'
'Stieber, Sabine Chantal E.'

_publ_section_title
;
 Crystal structure of
 (\h^4^-cyclooctadiene)(3,3'-dimesityl-1,1'-methylenediimidazoline-2,2'-diylidene)nickel(0)
 tetrahydrofuran monosolvate
;
_journal_coeditor_code ZL2737
_journal_issue 10
_journal_name_full 'Acta Crystallographica Section E'
_journal_page_first 1396
_journal_page_last 1399
_journal_paper_doi 10.1107/S2056989018012252
_journal_volume 74
_journal_year 2018
_chemical_formula_iupac '[Ni (C25 H28 N4) (C8 H12)], C4 H8 O'
_chemical_formula_moiety 'C33 H40 N4 Ni, C4 H8 O'
_chemical_formula_sum 'C37 H48 N4 Ni O'
_chemical_formula_weight 623.50
_chemical_name_systematic
'(\h^4^-Cyclooctadiene)(3,3'-dimesityl-1,1'-methylenediimidazoline-2,2'-diylidene)nickel(0) tetrahydrofuran monosolvate'
_space_group_crystal_system monoclinic
_space_group_IT_number 14
_space_group_name_Hall '-P 2ybc'
_space_group_name_H-M_alt 'P 1 21/c 1'
_symmetry_space_group_name_Hall '-P 2ybc'
_symmetry_space_group_name_H-M 'P 1 21/c 1'
_atom_sites_solution_hydrogens mixed
_atom_sites_solution_primary direct
_atom_sites_solution_secondary difmap
_audit_creation_method SHELXL-2016/6
_cell_angle_alpha 90
_cell_angle_beta 99.591(2)
_cell_angle_gamma 90
_cell_formula_units_Z 4
_cell_length_a 10.5557(7)
_cell_length_b 35.308(2)
_cell_length_c 8.5951(5)
_cell_measurement_reflns_used 5806
_cell_measurement_temperature 100(2)
_cell_measurement_theta_max 54.166
_cell_measurement_theta_min 4.611
_cell_volume 3158.6(3)
_computing_cell_refinement
;
SAINT (Bruker, 2017)
;
_computing_data_collection
;
APEX3 (Bruker, 2017)
;
_computing_data_reduction
;
SAINT (Bruker, 2017)
;
_computing_molecular_graphics
;
Mercury (Macrae <i>et al.</i>,  2006)
;
_computing_publication_material
;
publCIF (Westrip, 2010)
;
_computing_structure_refinement
;
SHELXL2016 (Sheldrick, 2015b)
;
_computing_structure_solution
;
SHELXT2014 (Sheldrick, 2015a)
;
_diffrn_ambient_temperature 100(2)
_diffrn_measured_fraction_theta_full 0.999
_diffrn_measured_fraction_theta_max 0.999
_diffrn_measurement_device_type 'Bruker D8 Venture Kappa'
_diffrn_measurement_method '\f and \w scans'
_diffrn_radiation_type MoK\a
_diffrn_radiation_wavelength 0.71073
_diffrn_reflns_av_R_equivalents 0.1411
_diffrn_reflns_limit_h_max 13
_diffrn_reflns_limit_h_min -13
_diffrn_reflns_limit_k_max 45
_diffrn_reflns_limit_k_min -45
_diffrn_reflns_limit_l_max 11
_diffrn_reflns_limit_l_min -10
_diffrn_reflns_number 61849
_diffrn_reflns_theta_full 25.242
_diffrn_reflns_theta_max 27.149
_diffrn_reflns_theta_min 2.612
_exptl_absorpt_coefficient_mu 0.650
_exptl_absorpt_correction_T_max 0.7455
_exptl_absorpt_correction_T_min 0.6580
_exptl_absorpt_correction_type multi-scan
_exptl_absorpt_process_details
;
(SADABS; Krause <i>et al.</i>,  2015)
;
_exptl_crystal_colour orange
_exptl_crystal_density_diffrn 1.311
_exptl_crystal_density_method 'not measured'
_exptl_crystal_description plate
_exptl_crystal_F_000 1336
_exptl_crystal_size_max 0.530
_exptl_crystal_size_mid 0.150
_exptl_crystal_size_min 0.040
_refine_diff_density_max 0.502
_refine_diff_density_min -0.461
_refine_ls_extinction_method none
_refine_ls_goodness_of_fit_ref 1.030
_refine_ls_hydrogen_treatment mixed
_refine_ls_matrix_type full
_refine_ls_number_parameters 456
_refine_ls_number_reflns 6973
_refine_ls_number_restraints 182
_refine_ls_restrained_S_all 1.025
_refine_ls_R_factor_all 0.0942
_refine_ls_R_factor_gt 0.0478
_refine_ls_shift/su_max 0.000
_refine_ls_shift/su_mean 0.000
_refine_ls_structure_factor_coef Fsqd
_refine_ls_weighting_details 'w=1/[\s^2^(Fo^2^)+(0.0168P)^2^+5.0058P] where P=(Fo^2^+2Fc^2^)/3'
_refine_ls_weighting_scheme calc
_refine_ls_wR_factor_gt 0.0843
_refine_ls_wR_factor_ref 0.1037
_reflns_number_gt 4784
_reflns_number_total 6973
_reflns_threshold_expression 'I > 2\s(I)'
_cod_data_source_file zl2737sup1.cif
_cod_data_source_block I
_cod_database_code 2242627
_shelx_space_group_comment
;
The symmetry employed for this shelxl refinement is uniquely defined
by the following loop, which should always be used as a source of
symmetry information in preference to the above space-group names.
They are only intended as comments.
;
_shelx_estimated_absorpt_t_min 0.724
_shelx_estimated_absorpt_t_max 0.974

loop_
_space_group_symop_operation_xyz
'x, y, z'
'-x, y+1/2, -z+1/2'
'-x, -y, -z'
'x, -y-1/2, z-1/2'

loop_
_atom_site_type_symbol
_atom_site_label
_atom_site_fract_x
_atom_site_fract_y
_atom_site_fract_z
_atom_site_U_iso_or_equiv
_atom_site_adp_type
_atom_site_calc_flag
_atom_site_occupancy
_atom_site_disorder_assembly
_atom_site_disorder_group
Ni Ni01 0.40659(3) 0.59095(2) 0.82589(4) 0.01352(10) Uani d 1 . .
N N1 0.5497(2) 0.66097(7) 0.9799(3) 0.0171(5) Uani d 1 . .
N N2 0.4717(2) 0.62336(7) 1.1329(3) 0.0160(5) Uani d 1 . .
N N3 0.2805(2) 0.58667(7) 1.0943(3) 0.0158(5) Uani d 1 . .
N N4 0.1305(2) 0.58132(7) 0.8953(3) 0.0155(5) Uani d 1 . .
C C1 0.4848(3) 0.62709(8) 0.9772(3) 0.0147(6) Uani d 1 . .
C C2 0.5758(3) 0.67656(9) 1.1304(3) 0.0217(7) Uani d 1 . .
H H2 0.620362 0.699526 1.159441 0.026 Uiso calc 1 . .
C C3 0.5259(3) 0.65294(9) 1.2269(3) 0.0209(7) Uani d 1 . .
H H3 0.527500 0.655931 1.337005 0.025 Uiso calc 1 . .
C C4 0.2613(3) 0.58607(8) 0.9316(3) 0.0144(6) Uani d 1 . .
C C5 0.1676(3) 0.58212(8) 1.1549(3) 0.0179(6) Uani d 1 . .
H H5 0.158714 0.581583 1.263073 0.021 Uiso calc 1 . .
C C6 0.0735(3) 0.57865(8) 1.0301(3) 0.0184(6) Uani d 1 . .
H H6 -0.015291 0.575044 1.032910 0.022 Uiso calc 1 . .
C C7 0.4080(3) 0.59040(9) 1.1849(3) 0.0165(6) Uani d 1 . .
H H7A 0.458691 0.567380 1.171654 0.020 Uiso calc 1 . .
H H7B 0.402361 0.592985 1.298263 0.020 Uiso calc 1 . .
C C8 0.5968(3) 0.67746(8) 0.8478(3) 0.0163(6) Uani d 1 . .
C C9 0.5204(3) 0.70228(8) 0.7464(3) 0.0177(6) Uani d 1 . .
C C10 0.5734(3) 0.71794(8) 0.6224(4) 0.0214(7) Uani d 1 . .
H H10 0.521938 0.734348 0.550278 0.026 Uiso calc 1 . .
C C11 0.6975(3) 0.71046(8) 0.6009(3) 0.0201(7) Uani d 1 . .
C C12 0.7709(3) 0.68572(8) 0.7052(3) 0.0200(7) Uani d 1 . .
H H12 0.856658 0.680319 0.691993 0.024 Uiso calc 1 . .
C C13 0.7218(3) 0.66878(8) 0.8281(3) 0.0178(6) Uani d 1 . .
C C14 0.3861(3) 0.71230(9) 0.7685(4) 0.0262(7) Uani d 1 . .
H H14A 0.330746 0.714082 0.665288 0.039 Uiso calc 1 . .
H H14B 0.387035 0.736703 0.823046 0.039 Uiso calc 1 . .
H H14C 0.353120 0.692657 0.831690 0.039 Uiso calc 1 . .
C C15 0.7554(3) 0.72843(10) 0.4696(4) 0.0282(8) Uani d 1 . .
H H15A 0.795053 0.708790 0.413047 0.042 Uiso calc 1 . .
H H15B 0.820795 0.746881 0.514294 0.042 Uiso calc 1 . .
H H15C 0.687898 0.741271 0.396340 0.042 Uiso calc 1 . .
C C16 0.8014(3) 0.64084(9) 0.9349(4) 0.0253(7) Uani d 1 . .
H H16A 0.753695 0.617055 0.936258 0.038 Uiso calc 1 . .
H H16B 0.820161 0.651211 1.042069 0.038 Uiso calc 1 . .
H H16C 0.882059 0.636053 0.896079 0.038 Uiso calc 1 . .
C C17 0.0553(3) 0.58069(8) 0.7392(3) 0.0144(6) Uani d 1 . .
C C18 -0.0086(3) 0.54770(8) 0.6843(3) 0.0158(6) Uani d 1 . .
C C19 -0.0857(3) 0.54843(8) 0.5365(3) 0.0169(6) Uani d 1 . .
H H19 -0.129619 0.526032 0.497217 0.020 Uiso calc 1 . .
C C20 -0.1002(3) 0.58104(8) 0.4447(3) 0.0171(6) Uani d 1 . .
C C21 -0.0343(3) 0.61332(8) 0.5027(3) 0.0171(6) Uani d 1 . .
H H21 -0.042410 0.635603 0.439830 0.021 Uiso calc 1 . .
C C22 0.0438(3) 0.61413(8) 0.6504(3) 0.0167(6) Uani d 1 . .
C C23 -0.0007(3) 0.51193(8) 0.7823(3) 0.0210(7) Uani d 1 . .
H H23A -0.016531 0.489902 0.712349 0.032 Uiso calc 1 . .
H H23B -0.065404 0.512797 0.851747 0.032 Uiso calc 1 . .
H H23C 0.085074 0.509905 0.846178 0.032 Uiso calc 1 . .
C C24 -0.1874(3) 0.58143(9) 0.2862(3) 0.0229(7) Uani d 1 . .
H H24A -0.147939 0.566754 0.210144 0.034 Uiso calc 1 . .
H H24B -0.200454 0.607603 0.249046 0.034 Uiso calc 1 . .
H H24C -0.270478 0.570174 0.296654 0.034 Uiso calc 1 . .
C C25 0.1133(3) 0.64962(8) 0.7106(3) 0.0201(7) Uani d 1 . .
H H25A 0.206066 0.644930 0.729324 0.030 Uiso calc 1 . .
H H25B 0.086099 0.657291 0.809584 0.030 Uiso calc 1 . .
H H25C 0.093035 0.669840 0.632288 0.030 Uiso calc 1 . .
C C26 0.4432(3) 0.53181(8) 0.8337(3) 0.0186(7) Uani d 1 . .
H H26A 0.423(2) 0.5236(7) 0.932(2) 0.010(7) Uiso d 1 . .
C C27 0.3628(3) 0.51489(9) 0.6886(3) 0.0208(7) Uani d 1 . .
H H27A 0.276896 0.508545 0.713097 0.025 Uiso calc 1 . .
H H27B 0.403403 0.491004 0.661976 0.025 Uiso calc 1 . .
C C28 0.3460(3) 0.54110(8) 0.5439(3) 0.0192(7) Uani d 1 . .
H H28A 0.417278 0.536693 0.484457 0.023 Uiso calc 1 . .
H H28B 0.264580 0.534738 0.473722 0.023 Uiso calc 1 . .
C C29 0.3440(3) 0.58277(8) 0.5894(3) 0.0163(6) Uani d 1 . .
H H29A 0.262(2) 0.5947(8) 0.559(3) 0.014(8) Uiso d 1 . .
C C30 0.4559(3) 0.60531(8) 0.6134(3) 0.0149(6) Uani d 1 . .
H H30A 0.443(3) 0.6319(6) 0.597(4) 0.024(9) Uiso d 1 . .
C C31 0.5874(3) 0.59020(9) 0.5982(3) 0.0189(6) Uani d 1 . .
H H31A 0.651953 0.610249 0.630734 0.023 Uiso calc 1 . .
H H31B 0.588887 0.584307 0.485938 0.023 Uiso calc 1 . .
C C32 0.6263(3) 0.55448(9) 0.6975(4) 0.0230(7) Uani d 1 . .
H H32A 0.607565 0.531937 0.629023 0.028 Uiso calc 1 . .
H H32B 0.720140 0.555157 0.735062 0.028 Uiso calc 1 . .
C C33 0.5586(3) 0.55016(9) 0.8387(3) 0.0192(7) Uani d 1 . .
H H33A 0.612(2) 0.5536(8) 0.940(3) 0.014(8) Uiso d 1 . .
O O1 0.1468(10) 0.7119(3) 0.3805(9) 0.0435(18) Uani d 0.502(13) A 1
C C34 0.2266(17) 0.6845(6) 0.3253(16) 0.041(2) Uani d 0.502(13) A 1
H H34A 0.200127 0.658717 0.351848 0.049 Uiso calc 0.502(13) A 1
H H34B 0.317128 0.688406 0.375222 0.049 Uiso calc 0.502(13) A 1
C C35 0.2128(11) 0.6890(4) 0.1491(15) 0.037(2) Uani d 0.502(13) A 1
H H35A 0.283351 0.704611 0.120317 0.045 Uiso calc 0.502(13) A 1
H H35B 0.212307 0.664092 0.096250 0.045 Uiso calc 0.502(13) A 1
C C36 0.0855(17) 0.7087(4) 0.1057(14) 0.044(2) Uani d 0.502(13) A 1
H H36A 0.014923 0.690064 0.079960 0.052 Uiso calc 0.502(13) A 1
H H36B 0.085608 0.725673 0.014167 0.052 Uiso calc 0.502(13) A 1
C C37 0.0717(10) 0.7310(3) 0.2521(10) 0.0352(19) Uani d 0.502(13) A 1
H H37A 0.103029 0.757211 0.244043 0.042 Uiso calc 0.502(13) A 1
H H37B -0.019410 0.731908 0.266236 0.042 Uiso calc 0.502(13) A 1
O O1' 0.0905(10) 0.7022(2) 0.3664(9) 0.0391(17) Uani d 0.498(13) A 2
C C34' 0.2015(16) 0.6844(6) 0.3267(16) 0.041(2) Uani d 0.498(13) A 2
H H34C 0.213464 0.658950 0.375138 0.049 Uiso calc 0.498(13) A 2
H H34D 0.279163 0.699780 0.363667 0.049 Uiso calc 0.498(13) A 2
C C35' 0.1769(12) 0.6816(3) 0.1473(15) 0.037(2) Uani d 0.498(13) A 2
H H35C 0.131992 0.657687 0.111634 0.045 Uiso calc 0.498(13) A 2
H H35D 0.258105 0.682994 0.104300 0.045 Uiso calc 0.498(13) A 2
C C36' 0.0919(16) 0.7159(4) 0.0979(13) 0.037(2) Uani d 0.498(13) A 2
H H36C 0.143422 0.738695 0.084198 0.044 Uiso calc 0.498(13) A 2
H H36D 0.030569 0.711026 -0.000385 0.044 Uiso calc 0.498(13) A 2
C C37' 0.0240(12) 0.7195(3) 0.2392(11) 0.046(2) Uani d 0.498(13) A 2
H H37C 0.013576 0.746664 0.263105 0.056 Uiso calc 0.498(13) A 2
H H37D -0.062699 0.708117 0.213787 0.056 Uiso calc 0.498(13) A 2

loop_
_atom_site_aniso_label
_atom_site_aniso_U_11
_atom_site_aniso_U_22
_atom_site_aniso_U_33
_atom_site_aniso_U_12
_atom_site_aniso_U_13
_atom_site_aniso_U_23
Ni01 0.01553(18) 0.01667(19) 0.00880(17) -0.00028(16) 0.00334(13) -0.00042(16)
N1 0.0191(13) 0.0178(14) 0.0137(12) -0.0008(10) 0.0009(10) 0.0001(10)
N2 0.0189(13) 0.0194(14) 0.0095(12) -0.0007(10) 0.0016(10) -0.0006(10)
N3 0.0177(12) 0.0209(14) 0.0098(11) -0.0016(11) 0.0050(9) 0.0011(10)
N4 0.0163(12) 0.0202(14) 0.0104(12) -0.0001(10) 0.0033(10) 0.0025(10)
C1 0.0147(14) 0.0183(16) 0.0111(14) 0.0021(12) 0.0020(11) 0.0004(12)
C2 0.0287(18) 0.0203(17) 0.0153(15) -0.0043(14) 0.0017(13) -0.0059(12)
C3 0.0269(17) 0.0241(17) 0.0106(15) 0.0016(14) -0.0001(13) -0.0035(12)
C4 0.0180(14) 0.0144(15) 0.0105(13) -0.0003(12) 0.0013(11) 0.0012(11)
C5 0.0197(15) 0.0237(17) 0.0116(14) 0.0033(13) 0.0067(12) 0.0028(12)
C6 0.0171(15) 0.0243(17) 0.0157(15) 0.0035(12) 0.0083(12) 0.0057(12)
C7 0.0218(15) 0.0195(15) 0.0082(13) 0.0002(13) 0.0022(11) 0.0042(12)
C8 0.0214(15) 0.0154(15) 0.0118(14) -0.0042(12) 0.0020(12) -0.0018(11)
C9 0.0206(16) 0.0125(15) 0.0184(16) -0.0035(12) -0.0018(12) -0.0029(12)
C10 0.0284(18) 0.0139(16) 0.0189(16) -0.0011(13) -0.0046(13) 0.0050(12)
C11 0.0309(18) 0.0171(16) 0.0114(15) -0.0062(13) 0.0010(13) -0.0008(12)
C12 0.0214(16) 0.0193(17) 0.0196(16) -0.0003(13) 0.0048(13) -0.0003(13)
C13 0.0232(16) 0.0157(16) 0.0139(15) 0.0001(13) 0.0016(12) 0.0004(12)
C14 0.0250(18) 0.0223(18) 0.0292(18) 0.0006(14) -0.0018(14) 0.0002(14)
C15 0.037(2) 0.0299(19) 0.0182(17) -0.0086(16) 0.0055(14) 0.0058(14)
C16 0.0259(17) 0.0259(19) 0.0248(18) 0.0037(14) 0.0060(14) 0.0118(14)
C17 0.0130(14) 0.0207(16) 0.0104(14) 0.0035(12) 0.0041(11) 0.0023(11)
C18 0.0158(14) 0.0192(16) 0.0136(15) 0.0020(12) 0.0062(12) 0.0045(12)
C19 0.0165(15) 0.0197(16) 0.0151(15) -0.0016(12) 0.0047(12) 0.0017(12)
C20 0.0159(14) 0.0233(17) 0.0124(14) 0.0048(12) 0.0032(11) 0.0022(12)
C21 0.0193(15) 0.0189(16) 0.0144(15) 0.0030(12) 0.0063(12) 0.0048(12)
C22 0.0143(14) 0.0203(16) 0.0168(15) 0.0014(12) 0.0060(12) 0.0011(12)
C23 0.0264(17) 0.0196(17) 0.0171(16) -0.0029(13) 0.0037(13) 0.0041(13)
C24 0.0235(16) 0.0286(19) 0.0169(16) 0.0020(14) 0.0037(13) 0.0030(13)
C25 0.0208(16) 0.0214(16) 0.0179(16) 0.0013(13) 0.0029(13) 0.0041(12)
C26 0.0257(17) 0.0169(16) 0.0140(15) 0.0060(13) 0.0055(13) 0.0046(12)
C27 0.0261(17) 0.0171(16) 0.0192(16) 0.0018(13) 0.0040(13) 0.0006(13)
C28 0.0233(16) 0.0219(17) 0.0119(15) -0.0025(13) 0.0016(12) -0.0030(12)
C29 0.0204(15) 0.0205(17) 0.0084(14) 0.0026(13) 0.0032(11) 0.0009(11)
C30 0.0224(16) 0.0180(16) 0.0053(13) 0.0006(12) 0.0049(11) 0.0006(11)
C31 0.0182(14) 0.0286(17) 0.0109(14) -0.0019(14) 0.0053(11) 0.0001(13)
C32 0.0171(16) 0.0274(18) 0.0256(18) 0.0070(13) 0.0065(13) -0.0021(14)
C33 0.0201(16) 0.0231(17) 0.0137(15) 0.0072(13) 0.0011(12) 0.0013(13)
O1 0.061(4) 0.047(4) 0.024(3) 0.020(3) 0.011(3) 0.005(3)
C34 0.054(5) 0.037(4) 0.031(3) 0.019(4) 0.007(3) 0.002(3)
C35 0.047(4) 0.040(4) 0.026(3) 0.013(4) 0.010(3) 0.004(3)
C36 0.048(4) 0.053(5) 0.030(3) 0.009(4) 0.004(3) -0.004(3)
C37 0.036(4) 0.042(4) 0.030(3) 0.005(3) 0.010(3) 0.003(3)
O1' 0.055(4) 0.038(3) 0.028(3) 0.015(3) 0.019(3) 0.009(2)
C34' 0.053(5) 0.039(4) 0.030(3) 0.014(4) 0.006(4) 0.006(3)
C35' 0.048(4) 0.039(4) 0.026(3) 0.017(4) 0.011(4) 0.001(3)
C36' 0.046(4) 0.037(4) 0.027(3) 0.005(4) 0.007(3) 0.006(3)
C37' 0.054(4) 0.054(4) 0.032(3) 0.016(4) 0.010(4) -0.005(3)

loop_
_atom_type_symbol
_atom_type_description
_atom_type_scat_dispersion_real
_atom_type_scat_dispersion_imag
_atom_type_scat_source
C C 0.0033 0.0016 'International Tables Vol C Tables 4.2.6.8 and 6.1.1.4'
H H 0.0000 0.0000 'International Tables Vol C Tables 4.2.6.8 and 6.1.1.4'
N N 0.0061 0.0033 'International Tables Vol C Tables 4.2.6.8 and 6.1.1.4'
Ni Ni 0.3393 1.1124 'International Tables Vol C Tables 4.2.6.8 and 6.1.1.4'
O O 0.0106 0.0060 'International Tables Vol C Tables 4.2.6.8 and 6.1.1.4'

loop_
_geom_angle_atom_site_label_1
_geom_angle_atom_site_label_2
_geom_angle_atom_site_label_3
_geom_angle
C1 Ni01 C4 91.51(12)
C1 Ni01 C30 107.31(12)
C4 Ni01 C30 142.09(12)
C1 Ni01 C29 143.24(12)
C4 Ni01 C29 107.85(12)
C30 Ni01 C29 40.29(11)
C1 Ni01 C26 125.47(12)
C4 Ni01 C26 93.00(12)
C30 Ni01 C26 101.53(12)
C29 Ni01 C26 85.37(12)
C1 Ni01 C33 100.31(12)
C4 Ni01 C33 124.47(12)
C30 Ni01 C33 84.99(12)
C29 Ni01 C33 94.06(12)
C26 Ni01 C33 37.55(11)
C1 N1 C2 112.4(2)
C1 N1 C8 125.1(2)
C2 N1 C8 122.3(2)
C1 N2 C3 113.4(2)
C1 N2 C7 120.2(2)
C3 N2 C7 126.4(2)
C4 N3 C5 112.8(2)
C4 N3 C7 121.0(2)
C5 N3 C7 126.1(2)
C4 N4 C6 112.1(2)
C4 N4 C17 126.2(2)
C6 N4 C17 121.7(2)
N2 C1 N1 101.4(2)
N2 C1 Ni01 119.8(2)
N1 C1 Ni01 138.6(2)
C3 C2 N1 106.9(3)
C3 C2 H2 126.5
N1 C2 H2 126.5
C2 C3 N2 105.9(3)
C2 C3 H3 127.0
N2 C3 H3 127.0
N4 C4 N3 101.8(2)
N4 C4 Ni01 139.2(2)
N3 C4 Ni01 119.02(19)
C6 C5 N3 106.2(2)
C6 C5 H5 126.9
N3 C5 H5 126.9
C5 C6 N4 107.1(3)
C5 C6 H6 126.5
N4 C6 H6 126.5
N3 C7 N2 110.2(2)
N3 C7 H7A 109.6
N2 C7 H7A 109.6
N3 C7 H7B 109.6
N2 C7 H7B 109.6
H7A C7 H7B 108.1
C13 C8 C9 121.6(3)
C13 C8 N1 117.8(3)
C9 C8 N1 120.5(3)
C8 C9 C10 117.5(3)
C8 C9 C14 121.9(3)
C10 C9 C14 120.6(3)
C11 C10 C9 122.4(3)
C11 C10 H10 118.8
C9 C10 H10 118.8
C10 C11 C12 118.3(3)
C10 C11 C15 122.1(3)
C12 C11 C15 119.6(3)
C13 C12 C11 121.5(3)
C13 C12 H12 119.3
C11 C12 H12 119.3
C12 C13 C8 118.6(3)
C12 C13 C16 120.4(3)
C8 C13 C16 120.9(3)
C9 C14 H14A 109.5
C9 C14 H14B 109.5
H14A C14 H14B 109.5
C9 C14 H14C 109.5
H14A C14 H14C 109.5
H14B C14 H14C 109.5
C11 C15 H15A 109.5
C11 C15 H15B 109.5
H15A C15 H15B 109.5
C11 C15 H15C 109.5
H15A C15 H15C 109.5
H15B C15 H15C 109.5
C13 C16 H16A 109.5
C13 C16 H16B 109.5
H16A C16 H16B 109.5
C13 C16 H16C 109.5
H16A C16 H16C 109.5
H16B C16 H16C 109.5
C18 C17 C22 121.9(3)
C18 C17 N4 119.4(2)
C22 C17 N4 118.6(3)
C17 C18 C19 118.2(3)
C17 C18 C23 122.2(3)
C19 C18 C23 119.6(3)
C18 C19 C20 121.8(3)
C18 C19 H19 119.1
C20 C19 H19 119.1
C21 C20 C19 118.4(3)
C21 C20 C24 120.7(3)
C19 C20 C24 120.8(3)
C20 C21 C22 122.0(3)
C20 C21 H21 119.0
C22 C21 H21 119.0
C21 C22 C17 117.6(3)
C21 C22 C25 120.8(3)
C17 C22 C25 121.5(3)
C18 C23 H23A 109.5
C18 C23 H23B 109.5
H23A C23 H23B 109.5
C18 C23 H23C 109.5
H23A C23 H23C 109.5
H23B C23 H23C 109.5
C20 C24 H24A 109.5
C20 C24 H24B 109.5
H24A C24 H24B 109.5
C20 C24 H24C 109.5
H24A C24 H24C 109.5
H24B C24 H24C 109.5
C22 C25 H25A 109.5
C22 C25 H25B 109.5
H25A C25 H25B 109.5
C22 C25 H25C 109.5
H25A C25 H25C 109.5
H25B C25 H25C 109.5
C33 C26 C27 125.9(3)
C33 C26 Ni01 72.11(18)
C27 C26 Ni01 106.80(19)
C33 C26 H26A 116.6(17)
C27 C26 H26A 115.6(17)
Ni01 C26 H26A 105.1(17)
C26 C27 C28 113.8(3)
C26 C27 H27A 108.8
C28 C27 H27A 108.8
C26 C27 H27B 108.8
C28 C27 H27B 108.8
H27A C27 H27B 107.7
C29 C28 C27 112.3(2)
C29 C28 H28A 109.1
C27 C28 H28A 109.1
C29 C28 H28B 109.1
C27 C28 H28B 109.1
H28A C28 H28B 107.9
C30 C29 C28 122.4(3)
C30 C29 Ni01 69.64(16)
C28 C29 Ni01 111.99(19)
C30 C29 H29A 119.2(17)
C28 C29 H29A 113.7(17)
Ni01 C29 H29A 109.8(17)
C29 C30 C31 123.1(3)
C29 C30 Ni01 70.07(16)
C31 C30 Ni01 111.30(19)
C29 C30 H30A 116.0(19)
C31 C30 H30A 116.3(19)
Ni01 C30 H30A 108.9(19)
C30 C31 C32 113.9(2)
C30 C31 H31A 108.8
C32 C31 H31A 108.8
C30 C31 H31B 108.8
C32 C31 H31B 108.8
H31A C31 H31B 107.7
C33 C32 C31 114.1(2)
C33 C32 H32A 108.7
C31 C32 H32A 108.7
C33 C32 H32B 108.7
C31 C32 H32B 108.7
H32A C32 H32B 107.6
C26 C33 C32 123.8(3)
C26 C33 Ni01 70.34(17)
C32 C33 Ni01 109.86(19)
C26 C33 H33A 118.2(17)
C32 C33 H33A 115.3(17)
Ni01 C33 H33A 106.4(17)
C34 O1 C37 110.5(7)
O1 C34 C35 107.6(9)
O1 C34 H34A 110.2
C35 C34 H34A 110.2
O1 C34 H34B 110.2
C35 C34 H34B 110.2
H34A C34 H34B 108.5
C36 C35 C34 103.4(8)
C36 C35 H35A 111.1
C34 C35 H35A 111.1
C36 C35 H35B 111.1
C34 C35 H35B 111.1
H35A C35 H35B 109.1
C35 C36 C37 103.9(9)
C35 C36 H36A 111.0
C37 C36 H36A 111.0
C35 C36 H36B 111.0
C37 C36 H36B 111.0
H36A C36 H36B 109.0
O1 C37 C36 106.3(7)
O1 C37 H37A 110.5
C36 C37 H37A 110.5
O1 C37 H37B 110.5
C36 C37 H37B 110.5
H37A C37 H37B 108.7
C37' O1' C34' 110.2(7)
O1' C34' C35' 105.3(8)
O1' C34' H34C 110.7
C35' C34' H34C 110.7
O1' C34' H34D 110.7
C35' C34' H34D 110.7
H34C C34' H34D 108.8
C34' C35' C36' 102.8(9)
C34' C35' H35C 111.2
C36' C35' H35C 111.2
C34' C35' H35D 111.2
C36' C35' H35D 111.2
H35C C35' H35D 109.1
C37' C36' C35' 100.3(8)
C37' C36' H36C 111.7
C35' C36' H36C 111.7
C37' C36' H36D 111.7
C35' C36' H36D 111.7
H36C C36' H36D 109.5
O1' C37' C36' 111.1(7)
O1' C37' H37C 109.4
C36' C37' H37C 109.4
O1' C37' H37D 109.4
C36' C37' H37D 109.4
H37C C37' H37D 108.0

loop_
_geom_bond_atom_site_label_1
_geom_bond_atom_site_label_2
_geom_bond_distance
Ni01 C1 1.909(3)
Ni01 C4 1.916(3)
Ni01 C30 2.045(3)
Ni01 C29 2.051(3)
Ni01 C26 2.123(3)
Ni01 C33 2.145(3)
N1 C1 1.377(4)
N1 C2 1.390(4)
N1 C8 1.437(4)
N2 C1 1.374(3)
N2 C3 1.384(4)
N2 C7 1.451(4)
N3 C4 1.379(3)
N3 C5 1.388(3)
N3 C7 1.444(3)
N4 C4 1.374(3)
N4 C6 1.395(3)
N4 C17 1.441(3)
C2 C3 1.344(4)
C2 H2 0.9500
C3 H3 0.9500
C5 C6 1.341(4)
C5 H5 0.9500
C6 H6 0.9500
C7 H7A 0.9900
C7 H7B 0.9900
C8 C13 1.392(4)
C8 C9 1.394(4)
C9 C10 1.397(4)
C9 C14 1.503(4)
C10 C11 1.379(4)
C10 H10 0.9500
C11 C12 1.392(4)
C11 C15 1.510(4)
C12 C13 1.387(4)
C12 H12 0.9500
C13 C16 1.505(4)
C14 H14A 0.9800
C14 H14B 0.9800
C14 H14C 0.9800
C15 H15A 0.9800
C15 H15B 0.9800
C15 H15C 0.9800
C16 H16A 0.9800
C16 H16B 0.9800
C16 H16C 0.9800
C17 C18 1.389(4)
C17 C22 1.400(4)
C18 C19 1.390(4)
C18 C23 1.512(4)
C19 C20 1.390(4)
C19 H19 0.9500
C20 C21 1.385(4)
C20 C24 1.512(4)
C21 C22 1.394(4)
C21 H21 0.9500
C22 C25 1.500(4)
C23 H23A 0.9800
C23 H23B 0.9800
C23 H23C 0.9800
C24 H24A 0.9800
C24 H24B 0.9800
C24 H24C 0.9800
C25 H25A 0.9800
C25 H25B 0.9800
C25 H25C 0.9800
C26 C33 1.374(4)
C26 C27 1.510(4)
C26 H26A 0.951(18)
C27 C28 1.536(4)
C27 H27A 0.9900
C27 H27B 0.9900
C28 C29 1.523(4)
C28 H28A 0.9900
C28 H28B 0.9900
C29 C30 1.411(4)
C29 H29A 0.960(18)
C30 C31 1.512(4)
C30 H30A 0.956(19)
C31 C32 1.539(4)
C31 H31A 0.9900
C31 H31B 0.9900
C32 C33 1.516(4)
C32 H32A 0.9900
C32 H32B 0.9900
C33 H33A 0.960(19)
O1 C34 1.415(11)
O1 C37 1.417(8)
C34 C35 1.506(11)
C34 H34A 0.9900
C34 H34B 0.9900
C35 C36 1.503(12)
C35 H35A 0.9900
C35 H35B 0.9900
C36 C37 1.512(11)
C36 H36A 0.9900
C36 H36B 0.9900
C37 H37A 0.9900
C37 H37B 0.9900
O1' C37' 1.344(9)
O1' C34' 1.420(10)
C34' C35' 1.524(11)
C34' H34C 0.9900
C34' H34D 0.9900
C35' C36' 1.526(11)
C35' H35C 0.9900
C35' H35D 0.9900
C36' C37' 1.514(11)
C36' H36C 0.9900
C36' H36D 0.9900
C37' H37C 0.9900
C37' H37D 0.9900

loop_
_geom_torsion_atom_site_label_1
_geom_torsion_atom_site_label_2
_geom_torsion_atom_site_label_3
_geom_torsion_atom_site_label_4
_geom_torsion
C3 N2 C1 N1 -0.4(3)
C7 N2 C1 N1 -179.3(2)
C3 N2 C1 Ni01 -175.9(2)
C7 N2 C1 Ni01 5.2(3)
C2 N1 C1 N2 0.8(3)
C8 N1 C1 N2 175.4(3)
C2 N1 C1 Ni01 174.8(3)
C8 N1 C1 Ni01 -10.5(5)
C1 N1 C2 C3 -0.8(3)
C8 N1 C2 C3 -175.7(3)
N1 C2 C3 N2 0.5(3)
C1 N2 C3 C2 -0.1(3)
C7 N2 C3 C2 178.8(3)
C6 N4 C4 N3 -0.8(3)
C17 N4 C4 N3 176.5(2)
C6 N4 C4 Ni01 178.4(3)
C17 N4 C4 Ni01 -4.3(5)
C5 N3 C4 N4 0.6(3)
C7 N3 C4 N4 178.6(2)
C5 N3 C4 Ni01 -178.8(2)
C7 N3 C4 Ni01 -0.8(4)
C4 N3 C5 C6 -0.2(3)
C7 N3 C5 C6 -178.1(3)
N3 C5 C6 N4 -0.3(3)
C4 N4 C6 C5 0.7(3)
C17 N4 C6 C5 -176.7(3)
C4 N3 C7 N2 53.4(3)
C5 N3 C7 N2 -128.9(3)
C1 N2 C7 N3 -56.0(3)
C3 N2 C7 N3 125.3(3)
C1 N1 C8 C13 -91.4(3)
C2 N1 C8 C13 82.8(4)
C1 N1 C8 C9 90.7(4)
C2 N1 C8 C9 -95.1(3)
C13 C8 C9 C10 0.7(4)
N1 C8 C9 C10 178.6(3)
C13 C8 C9 C14 -178.9(3)
N1 C8 C9 C14 -1.1(4)
C8 C9 C10 C11 -1.8(4)
C14 C9 C10 C11 177.9(3)
C9 C10 C11 C12 1.4(4)
C9 C10 C11 C15 -178.1(3)
C10 C11 C12 C13 0.1(4)
C15 C11 C12 C13 179.6(3)
C11 C12 C13 C8 -1.1(4)
C11 C12 C13 C16 177.3(3)
C9 C8 C13 C12 0.7(4)
N1 C8 C13 C12 -177.2(3)
C9 C8 C13 C16 -177.7(3)
N1 C8 C13 C16 4.4(4)
C4 N4 C17 C18 115.5(3)
C6 N4 C17 C18 -67.4(4)
C4 N4 C17 C22 -67.7(4)
C6 N4 C17 C22 109.3(3)
C22 C17 C18 C19 0.2(4)
N4 C17 C18 C19 176.8(2)
C22 C17 C18 C23 -177.6(3)
N4 C17 C18 C23 -0.9(4)
C17 C18 C19 C20 -0.4(4)
C23 C18 C19 C20 177.4(3)
C18 C19 C20 C21 0.8(4)
C18 C19 C20 C24 -178.3(3)
C19 C20 C21 C22 -1.1(4)
C24 C20 C21 C22 178.0(3)
C20 C21 C22 C17 0.9(4)
C20 C21 C22 C25 -179.5(3)
C18 C17 C22 C21 -0.4(4)
N4 C17 C22 C21 -177.1(2)
C18 C17 C22 C25 -180.0(3)
N4 C17 C22 C25 3.4(4)
C33 C26 C27 C28 -46.3(4)
Ni01 C26 C27 C28 33.5(3)
C26 C27 C28 C29 -32.1(4)
C27 C28 C29 C30 92.8(3)
C27 C28 C29 Ni01 13.6(3)
C28 C29 C30 C31 -0.7(4)
Ni01 C29 C30 C31 103.0(3)
C28 C29 C30 Ni01 -103.7(3)
C29 C30 C31 C32 -52.8(4)
Ni01 C30 C31 C32 26.7(3)
C30 C31 C32 C33 -24.3(4)
C27 C26 C33 C32 -3.1(5)
Ni01 C26 C33 C32 -101.2(3)
C27 C26 C33 Ni01 98.1(3)
C31 C32 C33 C26 89.1(4)
C31 C32 C33 Ni01 10.0(3)
C37 O1 C34 C35 6.5(17)
O1 C34 C35 C36 -22.2(19)
C34 C35 C36 C37 28.4(18)
C34 O1 C37 C36 12.0(16)
C35 C36 C37 O1 -25.4(16)
C37' O1' C34' C35' -17.7(17)
O1' C34' C35' C36' 30.1(18)
C34' C35' C36' C37' -29.8(17)
C34' O1' C37' C36' -2.5(16)
C35' C36' C37' O1' 21.2(17)

_cod_database_fobs_code 2242627
